data_4310655
loop_
_publ_author_name
'Paul V. Bernhardt'
'Jack M. Harrowfield'
'Yang Kim'
'George A. Koutsantonis'
'Young Hoon Lee'
'Pierre Thu\'ery'

_publ_section_title
;
 Functionalized Macrocycles from Functionalized Tetra-Amines: Pendent-Arm
 Macrocycles Derived from Dichloropivalic Acid
;
_journal_name_full 'Inorganic Chemistry'
_journal_page_first 1681
_journal_page_last 1688
_journal_paper_doi 10.1021/ic034913g
_journal_volume 43
_journal_year 2004
_chemical_formula_sum 'C11 H29 Cl Cu N4 O4'
_chemical_formula_weight 380.37
_space_group_IT_number 61
_symmetry_cell_setting orthorhombic
_symmetry_space_group_name_Hall '-P 2ac 2ab'
_symmetry_space_group_name_H-M 'P b c a'
_atom_sites_solution_hydrogens geom
_atom_sites_solution_primary direct
_atom_sites_solution_secondary difmap
_audit_creation_method SHELXL-97
_cell_angle_alpha 90.00
_cell_angle_beta 90.00
_cell_angle_gamma 90.00
_cell_formula_units_Z 8
_cell_length_a 16.4548(12)
_cell_length_b 9.4028(7)
_cell_length_c 21.5332(10)
_cell_measurement_reflns_used 16325
_cell_measurement_temperature 100(2)
_cell_measurement_theta_max 25.68
_cell_measurement_theta_min 2.67
_cell_volume 3331.6(4)
_computing_cell_refinement 'DENZO-SMN (Otwinowski & Minor, 1997)'
_computing_data_collection 'Kappa-CCD software (Nonius B.V., 1998)'
_computing_data_reduction 'DENZO-SMN (Otwinowski & Minor, 1997)'
_computing_molecular_graphics 'SHELXTL (Sheldrick, 1999)'
_computing_publication_material 'SHELXTL (Sheldrick, 1999)'
_computing_structure_refinement 'SHELXL-97 (Sheldrick, 1997)'
_computing_structure_solution 'SHELXS-97 (Sheldrick, 1997)'
_diffrn_ambient_temperature 100(2)
_diffrn_measured_fraction_theta_full 0.998
_diffrn_measured_fraction_theta_max 0.998
_diffrn_measurement_device_type 'Nonius Kappa-CCD'
_diffrn_measurement_method '\f scans'
_diffrn_radiation_monochromator graphite
_diffrn_radiation_source 'fine-focus sealed tube'
_diffrn_radiation_type MoK\a
_diffrn_radiation_wavelength 0.71073
_diffrn_reflns_av_R_equivalents 0.082
_diffrn_reflns_av_sigmaI/netI 0.091
_diffrn_reflns_limit_h_max 20
_diffrn_reflns_limit_h_min -20
_diffrn_reflns_limit_k_max 11
_diffrn_reflns_limit_k_min -10
_diffrn_reflns_limit_l_max 26
_diffrn_reflns_limit_l_min -26
_diffrn_reflns_number 16325
_diffrn_reflns_theta_full 25.68
_diffrn_reflns_theta_max 25.68
_diffrn_reflns_theta_min 2.67
_diffrn_standards_decay_% 0
_diffrn_standards_interval_time 0
_exptl_absorpt_coefficient_mu 1.491
_exptl_absorpt_correction_T_max 0.861
_exptl_absorpt_correction_T_min 0.832
_exptl_absorpt_correction_type empirical
_exptl_absorpt_process_details 'program DELABS from PLATON (Spek, 2000)'
_exptl_crystal_colour 'translucent dark blue'
_exptl_crystal_density_diffrn 1.517
_exptl_crystal_density_meas ?
_exptl_crystal_description irregular
_exptl_crystal_F_000 1608
_exptl_crystal_size_max 0.12
_exptl_crystal_size_mid 0.12
_exptl_crystal_size_min 0.10
_refine_diff_density_max 0.485
_refine_diff_density_min -0.610
_refine_diff_density_rms 0.116
_refine_ls_extinction_method none
_refine_ls_goodness_of_fit_ref 1.012
_refine_ls_hydrogen_treatment mixed
_refine_ls_matrix_type full
_refine_ls_number_parameters 191
_refine_ls_number_reflns 3155
_refine_ls_number_restraints 0
_refine_ls_restrained_S_all 1.012
_refine_ls_R_factor_all 0.0873
_refine_ls_R_factor_gt 0.0504
_refine_ls_shift/su_max 0.001
_refine_ls_shift/su_mean 0.000
_refine_ls_structure_factor_coef Fsqd
_refine_ls_weighting_details 'calc w=1/[\s^2^(Fo^2^)+(0.0315P)^2^+2.5092P] where P=(Fo^2^+2Fc^2^)/3'
_refine_ls_weighting_scheme calc
_refine_ls_wR_factor_gt 0.0985
_refine_ls_wR_factor_ref 0.1144
_reflns_number_gt 2145
_reflns_number_total 3155
_reflns_threshold_expression >2sigma(I)
_cod_data_source_file ic034913gsi20030731_033402.cif
_cod_data_source_block yk16
_cod_depositor_comments
;
The following automatic conversions were performed:
'_symmetry_cell_setting' value 'Orthorhombic' changed to 'orthorhombic'
according to '/home/saulius/struct/CIF-dictionaries/cif_core.dic'
dictionary named 'cif_core.dic' version 2.4.1 from 2010-06-29.

Automatic conversion script
Id: cif_fix_enum 1527 2010-12-29 10:47:43Z saulius 
;
_cod_database_code 4310655

loop_
_symmetry_equiv_pos_as_xyz
'x, y, z'
'-x+1/2, -y, z+1/2'
'-x, y+1/2, -z+1/2'
'x+1/2, -y+1/2, -z'
'-x, -y, -z'
'x-1/2, y, -z-1/2'
'x, -y-1/2, z-1/2'
'-x-1/2, y-1/2, z'

loop_
_atom_site_label
_atom_site_type_symbol
_atom_site_fract_x
_atom_site_fract_y
_atom_site_fract_z
_atom_site_U_iso_or_equiv
_atom_site_adp_type
_atom_site_occupancy
_atom_site_symmetry_multiplicity
_atom_site_calc_flag
_atom_site_refinement_flags
_atom_site_disorder_assembly
_atom_site_disorder_group
Cu Cu -0.00911(3) 0.42541(5) 0.85199(2) 0.01793(16) Uani 1 1 d . . .
Cl Cl 0.01757(7) 0.51121(12) 0.74247(4) 0.0234(3) Uani 1 1 d . . .
N1 N -0.1005(2) 0.2881(4) 0.82613(16) 0.0234(8) Uani 1 1 d . . .
H1A H -0.1274 0.2516 0.8606 0.028 Uiso 1 1 d R . .
H1B H -0.0699 0.2216 0.8048 0.028 Uiso 1 1 d R . .
N2 N -0.0948(2) 0.5779(4) 0.87643(15) 0.0184(7) Uani 1 1 d . . .
H2 H -0.1106 0.5557 0.9182 0.022 Uiso 1 1 d R . .
N3 N 0.0894(2) 0.5335(4) 0.89092(15) 0.0217(8) Uani 1 1 d . . .
H3 H 0.0904 0.4990 0.9299 0.026 Uiso 1 1 d R . .
N4 N 0.0622(2) 0.2474(4) 0.85616(16) 0.0243(8) Uani 1 1 d . . .
H4A H 0.0343 0.1654 0.8391 0.029 Uiso 1 1 d R . .
H4B H 0.0664 0.2290 0.8989 0.029 Uiso 1 1 d R . .
O1 O -0.08202(19) 0.7020(3) 1.00817(12) 0.0273(7) Uani 1 1 d . . .
O2 O 0.04968(18) 0.6577(3) 1.02216(13) 0.0265(7) Uani 1 1 d . . .
C1 C -0.1708(3) 0.3430(5) 0.7907(2) 0.0256(10) Uani 1 1 d . . .
H1C H -0.2064 0.2649 0.7794 0.031 Uiso 1 1 calc R . .
H1D H -0.1521 0.3884 0.7529 0.031 Uiso 1 1 calc R . .
C2 C -0.2168(3) 0.4490(5) 0.8300(2) 0.0259(10) Uani 1 1 d . . .
H2A H -0.2686 0.4688 0.8104 0.031 Uiso 1 1 calc R . .
H2B H -0.2276 0.4070 0.8703 0.031 Uiso 1 1 calc R . .
C3 C -0.1718(3) 0.5862(5) 0.8390(2) 0.0262(10) Uani 1 1 d . . .
H3C H -0.2081 0.6533 0.8591 0.031 Uiso 1 1 calc R . .
H3D H -0.1585 0.6244 0.7984 0.031 Uiso 1 1 calc R . .
C4 C -0.0654(3) 0.7279(5) 0.88010(18) 0.0230(10) Uani 1 1 d . . .
H4E H -0.1097 0.7875 0.8944 0.028 Uiso 1 1 calc R . .
H4F H -0.0509 0.7593 0.8386 0.028 Uiso 1 1 calc R . .
C5 C 0.0077(3) 0.7506(4) 0.92289(18) 0.0218(9) Uani 1 1 d . . .
C6 C -0.0091(3) 0.6980(4) 0.99004(18) 0.0208(9) Uani 1 1 d . . .
C7 C 0.0201(3) 0.9139(5) 0.92624(19) 0.0292(11) Uani 1 1 d . . .
H7A H 0.0660 0.9349 0.9522 0.044 Uiso 1 1 calc R . .
H7B H -0.0277 0.9575 0.9434 0.044 Uiso 1 1 calc R . .
H7C H 0.0296 0.9505 0.8853 0.044 Uiso 1 1 calc R . .
C8 C 0.0848(3) 0.6903(5) 0.89585(19) 0.0238(10) Uani 1 1 d . . .
H8A H 0.0920 0.7300 0.8547 0.029 Uiso 1 1 calc R . .
H8B H 0.1300 0.7225 0.9211 0.029 Uiso 1 1 calc R . .
C9 C 0.1710(3) 0.5038(5) 0.86176(19) 0.0244(10) Uani 1 1 d . . .
H9A H 0.2115 0.5622 0.8823 0.029 Uiso 1 1 calc R . .
H9B H 0.1690 0.5327 0.8185 0.029 Uiso 1 1 calc R . .
C10 C 0.1981(3) 0.3504(5) 0.8648(2) 0.0270(10) Uani 1 1 d . . .
H10A H 0.2530 0.3433 0.8486 0.032 Uiso 1 1 calc R . .
H10B H 0.1992 0.3203 0.9078 0.032 Uiso 1 1 calc R . .
C11 C 0.1439(3) 0.2514(5) 0.8287(2) 0.0287(11) Uani 1 1 d . . .
H11A H 0.1404 0.2832 0.7859 0.034 Uiso 1 1 calc R . .
H11B H 0.1671 0.1565 0.8289 0.034 Uiso 1 1 calc R . .
O3 O -0.2031(2) 0.9066(4) 0.99604(14) 0.0362(8) Uani 1 1 d . . .
H3A H -0.1625 0.8510 0.9937 0.043 Uiso 1 1 d R . .
H3B H -0.2411 0.8511 0.9887 0.043 Uiso 1 1 d R . .
O4 O 0.18560(18) 0.8086(4) 1.04893(14) 0.0331(8) Uani 1 1 d . . .
H4C H 0.1351 0.7754 1.0316 0.040 Uiso 1 1 d R . .
H4D H 0.1838 0.9029 1.0397 0.040 Uiso 1 1 d R . .

loop_
_atom_site_aniso_label
_atom_site_aniso_U_11
_atom_site_aniso_U_22
_atom_site_aniso_U_33
_atom_site_aniso_U_23
_atom_site_aniso_U_13
_atom_site_aniso_U_12
Cu 0.0193(3) 0.0164(3) 0.0181(3) -0.0007(2) -0.0004(2) 0.0002(2)
Cl 0.0302(6) 0.0234(6) 0.0166(5) 0.0035(4) 0.0002(4) 0.0007(5)
N1 0.0193(19) 0.024(2) 0.0266(18) -0.0031(17) 0.0009(16) 0.0009(16)
N2 0.0218(18) 0.0154(18) 0.0181(16) 0.0012(15) 0.0002(14) 0.0014(15)
N3 0.0228(19) 0.023(2) 0.0189(17) 0.0014(15) 0.0027(15) 0.0018(16)
N4 0.0239(19) 0.025(2) 0.0238(18) -0.0025(16) -0.0048(16) 0.0032(16)
O1 0.0264(17) 0.0334(19) 0.0220(15) 0.0002(14) 0.0018(14) 0.0068(14)
O2 0.0246(17) 0.0313(19) 0.0235(15) 0.0049(14) -0.0052(14) -0.0006(14)
C1 0.026(2) 0.027(3) 0.023(2) -0.001(2) -0.0037(19) -0.005(2)
C2 0.020(2) 0.033(3) 0.024(2) 0.004(2) -0.0025(18) -0.002(2)
C3 0.023(2) 0.030(3) 0.025(2) 0.000(2) -0.0019(18) 0.002(2)
C4 0.034(3) 0.018(2) 0.0167(19) 0.0002(17) 0.0014(19) 0.004(2)
C5 0.031(2) 0.018(2) 0.0164(17) 0.0008(16) 0.0030(19) -0.003(2)
C6 0.025(2) 0.016(2) 0.0212(19) -0.0025(17) 0.0005(19) 0.0006(18)
C7 0.046(3) 0.023(3) 0.019(2) -0.0004(19) -0.002(2) -0.004(2)
C8 0.031(2) 0.022(2) 0.019(2) -0.0021(18) -0.0005(19) -0.007(2)
C9 0.021(2) 0.032(3) 0.020(2) -0.001(2) 0.0042(19) -0.004(2)
C10 0.019(2) 0.035(3) 0.027(2) 0.001(2) -0.0011(19) 0.003(2)
C11 0.030(3) 0.032(3) 0.024(2) -0.002(2) 0.002(2) 0.005(2)
O3 0.0295(18) 0.034(2) 0.045(2) 0.0014(16) 0.0013(15) 0.0042(16)
O4 0.0268(18) 0.034(2) 0.0384(18) 0.0074(15) -0.0092(15) -0.0022(15)

loop_
_atom_type_symbol
_atom_type_description
_atom_type_scat_dispersion_real
_atom_type_scat_dispersion_imag
_atom_type_scat_source
C C 0.0033 0.0016 'International Tables Vol C Tables 4.2.6.8 and 6.1.1.4'
H H 0.0000 0.0000 'International Tables Vol C Tables 4.2.6.8 and 6.1.1.4'
N N 0.0061 0.0033 'International Tables Vol C Tables 4.2.6.8 and 6.1.1.4'
O O 0.0106 0.0060 'International Tables Vol C Tables 4.2.6.8 and 6.1.1.4'
Cl Cl 0.1484 0.1585 'International Tables Vol C Tables 4.2.6.8 and 6.1.1.4'
Cu Cu 0.3201 1.2651 'International Tables Vol C Tables 4.2.6.8 and 6.1.1.4'

loop_
_geom_angle_atom_site_label_1
_geom_angle_atom_site_label_2
_geom_angle_atom_site_label_3
_geom_angle
_geom_angle_site_symmetry_1
_geom_angle_site_symmetry_3
_geom_angle_publ_flag
N4 Cu N1 85.29(14) . . ?
N4 Cu N2 160.41(14) . . ?
N1 Cu N2 90.30(14) . . ?
N4 Cu N3 86.30(14) . . ?
N1 Cu N3 168.68(14) . . ?
N2 Cu N3 95.12(14) . . ?
N4 Cu Cl 101.67(10) . . ?
N1 Cu Cl 94.28(10) . . ?
N2 Cu Cl 97.69(9) . . ?
N3 Cu Cl 94.83(10) . . ?
C1 N1 Cu 119.5(3) . . ?
C1 N1 H1A 99.7 . . ?
Cu N1 H1A 111.3 . . ?
C1 N1 H1B 113.9 . . ?
Cu N1 H1B 99.2 . . ?
H1A N1 H1B 114.0 . . ?
C4 N2 C3 104.7(3) . . ?
C4 N2 Cu 116.4(3) . . ?
C3 N2 Cu 118.1(3) . . ?
C4 N2 H2 104.1 . . ?
C3 N2 H2 106.6 . . ?
Cu N2 H2 105.7 . . ?
C8 N3 C9 105.1(3) . . ?
C8 N3 Cu 118.3(3) . . ?
C9 N3 Cu 115.7(3) . . ?
C8 N3 H3 107.0 . . ?
C9 N3 H3 107.8 . . ?
Cu N3 H3 102.3 . . ?
C11 N4 Cu 119.1(3) . . ?
C11 N4 H4A 107.6 . . ?
Cu N4 H4A 111.2 . . ?
C11 N4 H4B 109.4 . . ?
Cu N4 H4B 103.6 . . ?
H4A N4 H4B 105.0 . . ?
N1 C1 C2 109.5(3) . . ?
N1 C1 H1C 109.8 . . ?
C2 C1 H1C 109.8 . . ?
N1 C1 H1D 109.8 . . ?
C2 C1 H1D 109.8 . . ?
H1C C1 H1D 108.2 . . ?
C3 C2 C1 113.2(4) . . ?
C3 C2 H2A 108.9 . . ?
C1 C2 H2A 108.9 . . ?
C3 C2 H2B 108.9 . . ?
C1 C2 H2B 108.9 . . ?
H2A C2 H2B 107.8 . . ?
C2 C3 N2 116.1(4) . . ?
C2 C3 H3C 108.3 . . ?
N2 C3 H3C 108.3 . . ?
C2 C3 H3D 108.3 . . ?
N2 C3 H3D 108.3 . . ?
H3C C3 H3D 107.4 . . ?
N2 C4 C5 114.8(3) . . ?
N2 C4 H4E 108.6 . . ?
C5 C4 H4E 108.6 . . ?
N2 C4 H4F 108.6 . . ?
C5 C4 H4F 108.6 . . ?
H4E C4 H4F 107.6 . . ?
C8 C5 C4 112.1(3) . . ?
C8 C5 C7 106.3(4) . . ?
C4 C5 C7 105.6(3) . . ?
C8 C5 C6 113.0(4) . . ?
C4 C5 C6 112.1(3) . . ?
C7 C5 C6 107.2(3) . . ?
O2 C6 O1 125.0(4) . . ?
O2 C6 C5 118.3(4) . . ?
O1 C6 C5 116.6(4) . . ?
C5 C7 H7A 109.5 . . ?
C5 C7 H7B 109.5 . . ?
H7A C7 H7B 109.5 . . ?
C5 C7 H7C 109.5 . . ?
H7A C7 H7C 109.5 . . ?
H7B C7 H7C 109.5 . . ?
N3 C8 C5 116.5(4) . . ?
N3 C8 H8A 108.2 . . ?
C5 C8 H8A 108.2 . . ?
N3 C8 H8B 108.2 . . ?
C5 C8 H8B 108.2 . . ?
H8A C8 H8B 107.3 . . ?
N3 C9 C10 114.9(4) . . ?
N3 C9 H9A 108.5 . . ?
C10 C9 H9A 108.5 . . ?
N3 C9 H9B 108.5 . . ?
C10 C9 H9B 108.5 . . ?
H9A C9 H9B 107.5 . . ?
C11 C10 C9 113.2(4) . . ?
C11 C10 H10A 108.9 . . ?
C9 C10 H10A 108.9 . . ?
C11 C10 H10B 108.9 . . ?
C9 C10 H10B 108.9 . . ?
H10A C10 H10B 107.7 . . ?
N4 C11 C10 110.5(4) . . ?
N4 C11 H11A 109.6 . . ?
C10 C11 H11A 109.6 . . ?
N4 C11 H11B 109.6 . . ?
C10 C11 H11B 109.6 . . ?
H11A C11 H11B 108.1 . . ?
H3A O3 H3B 101.1 . . ?
H4C O4 H4D 101.7 . . ?

loop_
_geom_bond_atom_site_label_1
_geom_bond_atom_site_label_2
_geom_bond_distance
_geom_bond_site_symmetry_2
_geom_bond_publ_flag
Cu N4 2.046(3) . ?
Cu N1 2.059(4) . ?
Cu N2 2.079(3) . ?
Cu N3 2.089(4) . ?
Cu Cl 2.5308(10) . ?
N1 C1 1.478(5) . ?
N1 H1A 0.9307 . ?
N1 H1B 0.9261 . ?
N2 C4 1.493(5) . ?
N2 C3 1.503(5) . ?
N2 H2 0.9594 . ?
N3 C8 1.480(6) . ?
N3 C9 1.508(5) . ?
N3 H3 0.9003 . ?
N4 C11 1.470(5) . ?
N4 H4A 0.9689 . ?
N4 H4B 0.9381 . ?
O1 C6 1.262(5) . ?
O2 C6 1.248(5) . ?
C1 C2 1.510(6) . ?
C1 H1C 0.9700 . ?
C1 H1D 0.9700 . ?
C2 C3 1.500(6) . ?
C2 H2A 0.9700 . ?
C2 H2B 0.9700 . ?
C3 H3C 0.9700 . ?
C3 H3D 0.9700 . ?
C4 C5 1.530(6) . ?
C4 H4E 0.9700 . ?
C4 H4F 0.9700 . ?
C5 C8 1.506(6) . ?
C5 C7 1.551(6) . ?
C5 C6 1.553(6) . ?
C7 H7A 0.9600 . ?
C7 H7B 0.9600 . ?
C7 H7C 0.9600 . ?
C8 H8A 0.9700 . ?
C8 H8B 0.9700 . ?
C9 C10 1.512(6) . ?
C9 H9A 0.9700 . ?
C9 H9B 0.9700 . ?
C10 C11 1.504(6) . ?
C10 H10A 0.9700 . ?
C10 H10B 0.9700 . ?
C11 H11A 0.9700 . ?
C11 H11B 0.9700 . ?
O3 H3A 0.8503 . ?
O3 H3B 0.8300 . ?
O4 H4C 0.9633 . ?
O4 H4D 0.9091 . ?

loop_
_geom_hbond_atom_site_label_D
_geom_hbond_atom_site_label_H
_geom_hbond_atom_site_label_A
_geom_hbond_distance_DH
_geom_hbond_distance_HA
_geom_hbond_distance_DA
_geom_hbond_angle_DHA
_geom_hbond_site_symmetry_A
O3 H3A O1 0.85 1.95 2.782(4) 164.7 .
O3 H3B O4 0.83 2.09 2.896(5) 164.0 4_467
O4 H4C O2 0.96 1.80 2.711(4) 156.4 .
O4 H4D O3 0.91 1.98 2.862(5) 164.7 5_577
